data_2238856
loop_
_publ_author_name
'de Oliveira, Adriano Bof'
'Feitosa, B\'arbara Regina Santos'
'N\"ather, Christian'
'Jess, Inke'

_publ_section_title
;
 4-Hydroxy-3-methoxybenzaldehyde thiosemicarbazone
;
_journal_coeditor_code FY2108
_journal_issue 12
_journal_name_full 'Acta Crystallographica Section E'
_journal_page_first o1861
_journal_paper_doi 10.1107/S1600536813032303
_journal_volume 69
_journal_year 2013
_chemical_formula_iupac 'C9 H11 N3 O2 S'
_chemical_formula_moiety 'C9 H11 N3 O2 S'
_chemical_formula_sum 'C9 H11 N3 O2 S'
_chemical_formula_weight 225.27
_chemical_name_common '4-Hydroxy-3-methoxybenzaldehyde thiosemicarbazone'
_chemical_name_systematic
;
4-Hydroxy-3-methoxybenzaldehyde thiosemicarbazone
;
_space_group_IT_number 2
_symmetry_cell_setting triclinic
_symmetry_space_group_name_Hall '-P 1'
_symmetry_space_group_name_H-M 'P -1'
_atom_sites_solution_hydrogens geom
_atom_sites_solution_primary direct
_atom_sites_solution_secondary difmap
_audit_creation_method SHELXL-97
_cell_angle_alpha 75.898(13)
_cell_angle_beta 87.669(13)
_cell_angle_gamma 77.580(14)
_cell_formula_units_Z 2
_cell_length_a 4.5886(5)
_cell_length_b 8.5213(11)
_cell_length_c 13.9621(15)
_cell_measurement_reflns_used 5179
_cell_measurement_temperature 200(2)
_cell_measurement_theta_max 27.00
_cell_measurement_theta_min 2.52
_cell_volume 517.05(11)
_computing_cell_refinement '<i>X-AREA</i> (Stoe & Cie, 2008)'
_computing_data_collection '<i>X-AREA</i> (Stoe & Cie, 2008)'
_computing_data_reduction '<i>X-RED32</i> (Stoe & Cie, 2008)'
_computing_molecular_graphics 'DIAMOND (Brandenburg, 2006)'
_computing_publication_material 'publCIF (Westrip, 2010)'
_computing_structure_refinement 'SHELXL97 (Sheldrick, 2008)'
_computing_structure_solution 'SHELXS97 (Sheldrick, 2008)'
_diffrn_ambient_temperature 200(2)
_diffrn_measured_fraction_theta_full 0.982
_diffrn_measured_fraction_theta_max 0.982
_diffrn_measurement_device_type 'Stoe IPDS-1'
_diffrn_measurement_method '\f scans'
_diffrn_radiation_monochromator graphite
_diffrn_radiation_type MoK\a
_diffrn_radiation_wavelength 0.71073
_diffrn_reflns_av_R_equivalents 0.0404
_diffrn_reflns_av_sigmaI/netI 0.0400
_diffrn_reflns_limit_h_max 5
_diffrn_reflns_limit_h_min -5
_diffrn_reflns_limit_k_max 10
_diffrn_reflns_limit_k_min -10
_diffrn_reflns_limit_l_max 17
_diffrn_reflns_limit_l_min -17
_diffrn_reflns_number 5179
_diffrn_reflns_theta_full 27.00
_diffrn_reflns_theta_max 27.00
_diffrn_reflns_theta_min 2.52
_exptl_absorpt_coefficient_mu 0.296
_exptl_absorpt_correction_T_max 0.9816
_exptl_absorpt_correction_T_min 0.8651
_exptl_absorpt_correction_type numerical
_exptl_absorpt_process_details '(X-SHAPE and X-RED32; Stoe & Cie, 2008)'
_exptl_crystal_colour yellow
_exptl_crystal_density_diffrn 1.447
_exptl_crystal_density_method 'not measured'
_exptl_crystal_description block
_exptl_crystal_F_000 236
_exptl_crystal_size_max 0.4
_exptl_crystal_size_mid 0.3
_exptl_crystal_size_min 0.2
_refine_diff_density_max 0.317
_refine_diff_density_min -0.272
_refine_ls_extinction_coef 0.055(15)
_refine_ls_extinction_expression Fc^*^=kFc[1+0.001xFc^2^\l^3^/sin(2\q)]^-1/4^
_refine_ls_extinction_method 'SHELXL97 (Sheldrick, 2008)'
_refine_ls_goodness_of_fit_ref 1.026
_refine_ls_hydrogen_treatment constr
_refine_ls_matrix_type full
_refine_ls_number_parameters 139
_refine_ls_number_reflns 2211
_refine_ls_number_restraints 0
_refine_ls_restrained_S_all 1.026
_refine_ls_R_factor_all 0.0447
_refine_ls_R_factor_gt 0.0359
_refine_ls_shift/su_max 0.001
_refine_ls_shift/su_mean 0.000
_refine_ls_structure_factor_coef Fsqd
_refine_ls_weighting_details 'calc w=1/[\s^2^(Fo^2^)+(0.0666P)^2^+0.0000P] where P=(Fo^2^+2Fc^2^)/3'
_refine_ls_weighting_scheme calc
_refine_ls_wR_factor_gt 0.0957
_refine_ls_wR_factor_ref 0.1000
_reflns_number_gt 1829
_reflns_number_total 2211
_reflns_threshold_expression I>2sigma(I)
_cod_data_source_file fy2108.cif
_cod_data_source_block I
_cod_original_cell_volume 517.05(10)
_cod_database_code 2238856

loop_
_symmetry_equiv_pos_as_xyz
'x, y, z'
'-x, -y, -z'

loop_
_atom_site_type_symbol
_atom_site_label
_atom_site_fract_x
_atom_site_fract_y
_atom_site_fract_z
_atom_site_U_iso_or_equiv
_atom_site_adp_type
_atom_site_calc_flag
_atom_site_refinement_flags
_atom_site_occupancy
_atom_site_symmetry_multiplicity
C C1 0.1779(3) 0.65909(18) 0.22576(11) 0.0210(3) Uani d . 1 1
C C2 0.0643(3) 0.81737(19) 0.16881(12) 0.0252(3) Uani d . 1 1
H H2 0.1261 0.9096 0.1820 0.030 Uiso calc R 1 1
C C3 -0.1384(4) 0.84153(19) 0.09296(12) 0.0255(3) Uani d . 1 1
H H3 -0.2163 0.9501 0.0546 0.031 Uiso calc R 1 1
C C4 -0.2278(3) 0.70678(19) 0.07295(11) 0.0223(3) Uani d . 1 1
C C5 -0.1165(3) 0.54775(17) 0.12986(11) 0.0203(3) Uani d . 1 1
C C6 0.0858(3) 0.52373(18) 0.20585(11) 0.0207(3) Uani d . 1 1
H H6 0.1622 0.4152 0.2445 0.025 Uiso calc R 1 1
O O1 -0.4253(3) 0.73483(14) -0.00291(9) 0.0306(3) Uani d . 1 1
H H1 -0.4773 0.6463 -0.0034 0.046 Uiso calc R 1 1
O O2 -0.2264(3) 0.42408(13) 0.10546(8) 0.0268(3) Uani d . 1 1
C C7 -0.1404(4) 0.2626(2) 0.16928(14) 0.0354(4) Uani d . 1 1
H H7A 0.0761 0.2238 0.1664 0.053 Uiso calc R 1 1
H H7B -0.2414 0.1863 0.1481 0.053 Uiso calc R 1 1
H H7C -0.1969 0.2671 0.2372 0.053 Uiso calc R 1 1
C C8 0.3893(3) 0.62554(19) 0.30740(11) 0.0218(3) Uani d . 1 1
H H8 0.4565 0.5145 0.3439 0.026 Uiso calc R 1 1
N N1 0.4870(3) 0.74084(16) 0.33129(9) 0.0222(3) Uani d . 1 1
N N2 0.6853(3) 0.68715(15) 0.40998(10) 0.0222(3) Uani d . 1 1
H H2A 0.7455 0.5805 0.4362 0.027 Uiso calc R 1 1
C C9 0.7865(3) 0.79732(18) 0.44648(11) 0.0218(3) Uani d . 1 1
N N3 0.6948(4) 0.95590(17) 0.40253(11) 0.0344(4) Uani d . 1 1
H H3A 0.5720 0.9854 0.3514 0.041 Uiso calc R 1 1
H H3B 0.7565 1.0318 0.4244 0.041 Uiso calc R 1 1
S S1 1.01872(9) 0.72984(5) 0.54636(3) 0.02745(16) Uani d . 1 1

loop_
_atom_site_aniso_label
_atom_site_aniso_U_11
_atom_site_aniso_U_22
_atom_site_aniso_U_33
_atom_site_aniso_U_12
_atom_site_aniso_U_13
_atom_site_aniso_U_23
C1 0.0178(7) 0.0265(7) 0.0203(7) -0.0054(6) -0.0038(5) -0.0074(6)
C2 0.0253(8) 0.0239(7) 0.0286(8) -0.0074(6) -0.0071(6) -0.0074(6)
C3 0.0270(8) 0.0216(7) 0.0265(8) -0.0051(6) -0.0080(6) -0.0015(6)
C4 0.0207(7) 0.0270(7) 0.0193(7) -0.0040(6) -0.0073(6) -0.0054(6)
C5 0.0203(7) 0.0223(7) 0.0208(7) -0.0055(6) -0.0027(5) -0.0085(6)
C6 0.0203(7) 0.0229(7) 0.0193(7) -0.0041(6) -0.0040(6) -0.0054(6)
O1 0.0350(6) 0.0285(6) 0.0283(6) -0.0066(5) -0.0196(5) -0.0035(5)
O2 0.0334(6) 0.0224(5) 0.0266(6) -0.0065(4) -0.0144(5) -0.0064(4)
C7 0.0458(10) 0.0233(8) 0.0377(10) -0.0093(7) -0.0219(8) -0.0031(7)
C8 0.0192(7) 0.0261(7) 0.0212(7) -0.0049(5) -0.0050(6) -0.0070(6)
N1 0.0197(6) 0.0278(6) 0.0204(6) -0.0038(5) -0.0070(5) -0.0078(5)
N2 0.0232(6) 0.0224(6) 0.0224(7) -0.0045(5) -0.0095(5) -0.0068(5)
C9 0.0210(7) 0.0247(7) 0.0217(7) -0.0060(6) -0.0020(6) -0.0080(6)
N3 0.0470(9) 0.0227(7) 0.0346(8) -0.0065(6) -0.0228(7) -0.0059(6)
S1 0.0345(3) 0.0250(2) 0.0248(2) -0.00760(16) -0.01444(16) -0.00630(15)

loop_
_atom_type_symbol
_atom_type_description
_atom_type_scat_dispersion_real
_atom_type_scat_dispersion_imag
_atom_type_scat_source
C C 0.0033 0.0016 'International Tables Vol C Tables 4.2.6.8 and 6.1.1.4'
H H 0.0000 0.0000 'International Tables Vol C Tables 4.2.6.8 and 6.1.1.4'
N N 0.0061 0.0033 'International Tables Vol C Tables 4.2.6.8 and 6.1.1.4'
O O 0.0106 0.0060 'International Tables Vol C Tables 4.2.6.8 and 6.1.1.4'
S S 0.1246 0.1234 'International Tables Vol C Tables 4.2.6.8 and 6.1.1.4'

loop_
_geom_angle_atom_site_label_1
_geom_angle_atom_site_label_2
_geom_angle_atom_site_label_3
_geom_angle
C2 C1 C6 119.42(13)
C2 C1 C8 123.13(13)
C6 C1 C8 117.45(13)
C3 C2 C1 120.45(13)
C3 C2 H2 119.8
C1 C2 H2 119.8
C2 C3 C4 119.99(14)
C2 C3 H3 120.0
C4 C3 H3 120.0
O1 C4 C3 118.45(13)
O1 C4 C5 121.52(13)
C3 C4 C5 120.02(13)
O2 C5 C6 124.88(13)
O2 C5 C4 115.17(13)
C6 C5 C4 119.95(13)
C5 C6 C1 120.17(14)
C5 C6 H6 119.9
C1 C6 H6 119.9
C4 O1 H1 109.5
C5 O2 C7 116.19(11)
O2 C7 H7A 109.5
O2 C7 H7B 109.5
H7A C7 H7B 109.5
O2 C7 H7C 109.5
H7A C7 H7C 109.5
H7B C7 H7C 109.5
N1 C8 C1 122.15(14)
N1 C8 H8 118.9
C1 C8 H8 118.9
C8 N1 N2 114.48(12)
C9 N2 N1 120.04(12)
C9 N2 H2A 120.0
N1 N2 H2A 120.0
N3 C9 N2 117.44(14)
N3 C9 S1 123.06(11)
N2 C9 S1 119.49(11)
C9 N3 H3A 120.0
C9 N3 H3B 120.0
H3A N3 H3B 120.0

loop_
_geom_bond_atom_site_label_1
_geom_bond_atom_site_label_2
_geom_bond_distance
C1 C2 1.390(2)
C1 C6 1.401(2)
C1 C8 1.4608(19)
C2 C3 1.386(2)
C2 H2 0.9500
C3 C4 1.390(2)
C3 H3 0.9500
C4 O1 1.3643(17)
C4 C5 1.393(2)
C5 O2 1.3779(17)
C5 C6 1.386(2)
C6 H6 0.9500
O1 H1 0.8400
O2 C7 1.428(2)
C7 H7A 0.9800
C7 H7B 0.9800
C7 H7C 0.9800
C8 N1 1.2801(19)
C8 H8 0.9500
N1 N2 1.3792(17)
N2 C9 1.3404(19)
N2 H2A 0.8800
C9 N3 1.324(2)
C9 S1 1.6962(15)
N3 H3A 0.8800
N3 H3B 0.8800

loop_
_geom_hbond_atom_site_label_D
_geom_hbond_atom_site_label_H
_geom_hbond_atom_site_label_A
_geom_hbond_site_symmetry_A
_geom_hbond_distance_DH
_geom_hbond_distance_HA
_geom_hbond_distance_DA
_geom_hbond_angle_DHA
O1 H1 O2 . 0.84 2.24 2.6934(16) 113.9
O1 H1 O2 2_465 0.84 2.27 2.9153(15) 133.5
N2 H2A S1 2_766 0.88 2.59 3.4319(14) 160.8
N3 H3B S1 2_776 0.88 2.59 3.4540(15) 168.5

loop_
_geom_torsion_atom_site_label_1
_geom_torsion_atom_site_label_2
_geom_torsion_atom_site_label_3
_geom_torsion_atom_site_label_4
_geom_torsion
C6 C1 C2 C3 0.1(2)
C8 C1 C2 C3 -179.27(15)
C1 C2 C3 C4 -0.5(3)
C2 C3 C4 O1 -179.32(15)
C2 C3 C4 C5 0.8(3)
O1 C4 C5 O2 -1.7(2)
C3 C4 C5 O2 178.21(14)
O1 C4 C5 C6 179.46(14)
C3 C4 C5 C6 -0.6(2)
O2 C5 C6 C1 -178.53(14)
C4 C5 C6 C1 0.2(2)
C2 C1 C6 C5 0.1(2)
C8 C1 C6 C5 179.45(13)
C6 C5 O2 C7 5.2(2)
C4 C5 O2 C7 -173.55(15)
C2 C1 C8 N1 -0.7(2)
C6 C1 C8 N1 179.91(14)
C1 C8 N1 N2 -179.89(13)
C8 N1 N2 C9 -175.18(14)
N1 N2 C9 N3 -1.7(2)
N1 N2 C9 S1 177.37(11)
